data_1569161
loop_
_publ_author_name
'Perera, Tharushi A.'
'Taylor, William V.'
'Gildner, M. Brenton'
'Reinheimer, Eric W.'
'Ito, Sho'
'Nelson, Anna'
'Yost, Shane R.'
'Hudnall, Todd W.'

_publ_section_title
;
 Photochemical reactions of a diamidocarbene: cyclopropanation of
 bromonaphthalene, addition to pyridine, and activation of sp<sup>3</sup>
 C-H bonds.
;
_journal_issue 29
_journal_name_full 'Chemical science'
_journal_page_first 7867
_journal_page_last 7874
_journal_paper_doi 10.1039/d2sc05122b
_journal_volume 14
_journal_year 2023
_chemical_formula_moiety 'C30 H40 N2 O2'
_chemical_formula_sum 'C30 H40 N2 O2'
_chemical_formula_weight 460.66
_space_group_crystal_system monoclinic
_space_group_IT_number 14
_space_group_name_Hall '-P 2yn'
_space_group_name_H-M_alt 'P 1 21/n 1'
_atom_sites_solution_hydrogens geom
_audit_creation_date 2022-07-30
_audit_creation_method
;
Olex2 1.5
(compiled 2022.04.07 svn.rca3783a0 for OlexSys, GUI svn.r6498)
;
_audit_update_record
;
2022-08-16 deposited with the CCDC.	2023-05-10 downloaded from the CCDC.
;
_cell_angle_alpha 90
_cell_angle_beta 94.1(2)
_cell_angle_gamma 90
_cell_formula_units_Z 4
_cell_length_a 9.56(13)
_cell_length_b 19.48(12)
_cell_length_c 15.5(3)
_cell_measurement_reflns_used 1779
_cell_measurement_temperature 293(2)
_cell_measurement_theta_max 0.8710
_cell_measurement_theta_min 0.1170
_cell_volume 2879(7)
_computing_cell_refinement 'CrysAlisPro 1.171.42.55a (Rigaku OD, 2022)'
_computing_data_collection 'CrysAlisPro 1.171.42.55a (Rigaku OD, 2022)'
_computing_data_reduction 'CrysAlisPro 1.171.42.55a (Rigaku OD, 2022)'
_computing_molecular_graphics 'Olex2 1.5 (Dolomanov et al., 2009)'
_computing_publication_material 'Olex2 1.5 (Dolomanov et al., 2009)'
_computing_structure_refinement 'SHELXL 2016/6 (Sheldrick, 2015)'
_computing_structure_solution 'SHELXT 2018/2 (Sheldrick, 2018)'
_diffrn_ambient_temperature 293(2)
_diffrn_detector_area_resol_mean 10.0
_diffrn_detector_type 'HPC area detector'
_diffrn_measured_fraction_theta_full 0.996
_diffrn_measured_fraction_theta_max 0.996
_diffrn_measurement_details
;
List of Runs (angles in degrees, time in seconds):

  # Type    Start    End  Width  t~exp~   \w     \q     \k     \f   Frames
#--------------------------------------------------------------------------
  1  \w    -45.00  50.00   0.25    1.00    --    0.00   0.00   0.00  380
  2  \w    -35.00  75.00   0.25    0.50    --    0.00   0.00   0.00  440
  3  \w    -65.00  23.00   0.25    1.00    --    0.00   0.00   0.00  352
  4  \w    -15.00  60.00   0.25    1.00    --    0.00   0.00   0.00  300
;
_diffrn_measurement_device 'Electron diffractometer'
_diffrn_measurement_device_type Synergy-ED
_diffrn_measurement_method 'continuous rotation'
_diffrn_orient_matrix_type 'CrysAlisPro convention (1999,Acta A55,543-557)'
_diffrn_orient_matrix_UB_11 -0.0002066000
_diffrn_orient_matrix_UB_12 0.0001104000
_diffrn_orient_matrix_UB_13 0.0016044000
_diffrn_orient_matrix_UB_21 -0.0023058000
_diffrn_orient_matrix_UB_22 -0.0006113000
_diffrn_orient_matrix_UB_23 -0.0001489000
_diffrn_orient_matrix_UB_31 0.0012393000
_diffrn_orient_matrix_UB_32 -0.0011296000
_diffrn_orient_matrix_UB_33 0.0002211000
_diffrn_radiation_monochromator 'transmission electron microscope'
_diffrn_radiation_probe electron
_diffrn_radiation_type '200 keV electrons'
_diffrn_radiation_wavelength 0.0251
_diffrn_reflns_av_R_equivalents 0.2406
_diffrn_reflns_av_unetI/netI 0.0988
_diffrn_reflns_Laue_measured_fraction_full 0.996
_diffrn_reflns_Laue_measured_fraction_max 0.996
_diffrn_reflns_limit_h_max 9
_diffrn_reflns_limit_h_min -9
_diffrn_reflns_limit_k_max 20
_diffrn_reflns_limit_k_min -20
_diffrn_reflns_limit_l_max 16
_diffrn_reflns_limit_l_min -16
_diffrn_reflns_number 22427
_diffrn_reflns_point_group_measured_fraction_full 0.996
_diffrn_reflns_point_group_measured_fraction_max 0.996
_diffrn_reflns_theta_full 0.749
_diffrn_reflns_theta_max 0.749
_diffrn_reflns_theta_min 0.099
_diffrn_source 'thermionic-emission electron gun'
_diffrn_source_type LaB6
_exptl_absorpt_coefficient_mu 0.000
_exptl_absorpt_correction_T_max 1.00000
_exptl_absorpt_correction_T_min 0.06785
_exptl_absorpt_correction_type multi-scan
_exptl_absorpt_process_details
;
CrysAlisPro 1.171.42.55a (Rigaku Oxford Diffraction, 2022)
Empirical absorption correction using spherical harmonics,
implemented in SCALE3 ABSPACK scaling algorithm.
;
_exptl_crystal_colour 'clear whiteish colourless'
_exptl_crystal_colour_lustre clear
_exptl_crystal_colour_modifier whiteish
_exptl_crystal_colour_primary colourless
_exptl_crystal_density_diffrn 1.063
_exptl_crystal_description plate
_exptl_crystal_F_000 404
_exptl_crystal_size_max 0.002
_exptl_crystal_size_mid 0.002
_exptl_crystal_size_min 0.00015
_refine_diff_density_max 0.163
_refine_diff_density_min -0.147
_refine_diff_density_rms 0.035
_refine_ls_extinction_coef 85(16)
_refine_ls_extinction_expression Fc^*^=kFc[1+0.001xFc^2^\l^3^/sin(2\q)]^-1/4^
_refine_ls_extinction_method 'SHELXL-2016/6 (Sheldrick 2016)'
_refine_ls_goodness_of_fit_ref 2.063
_refine_ls_hydrogen_treatment constr
_refine_ls_matrix_type full
_refine_ls_number_parameters 316
_refine_ls_number_reflns 3387
_refine_ls_number_restraints 0
_refine_ls_restrained_S_all 2.063
_refine_ls_R_factor_all 0.2325
_refine_ls_R_factor_gt 0.1648
_refine_ls_shift/su_max 0.000
_refine_ls_shift/su_mean 0.000
_refine_ls_structure_factor_coef Fsqd
_refine_ls_weighting_details 'w=1/[\s^2^(Fo^2^)+(0.1000P)^2^] where P=(Fo^2^+2Fc^2^)/3'
_refine_ls_weighting_scheme calc
_refine_ls_wR_factor_gt 0.3778
_refine_ls_wR_factor_ref 0.4084
_reflns_Friedel_coverage 0.000
_reflns_number_gt 2054
_reflns_number_total 3387
_reflns_threshold_expression 'I > 2\s(I)'
_cod_data_source_file d2sc05122b2.cif
_cod_data_source_block 3231-3229-3227-3225
_cod_depositor_comments 'Adding full bibliography for 1569160--1569162.cif.'
_cod_original_cell_volume 2879(67)
_cod_database_code 1569161
_shelx_shelxl_version_number 2016/6
_shelx_space_group_comment
;
The symmetry employed for this shelxl refinement is uniquely defined
by the following loop, which should always be used as a source of
symmetry information in preference to the above space-group names.
They are only intended as comments.
;
_olex2_refinement_description
;
1. Fixed Uiso
 At 1.2 times of:
  All C(H) groups, All C(H,H) groups
 At 1.5 times of:
  All C(H,H,H) groups
2.a Ternary CH refined with riding coordinates:
 C1(H1), C2(H2)
2.b Secondary CH2 refined with riding coordinates:
 C3(H3A,H3B), C7(H7A,H7B), C4(H4A,H4B), C6(H6A,H6B), C5(H5A,H5B)
2.c Aromatic/amide H refined with riding coordinates:
 C15(H15), C13(H13), C23(H23), C25(H25)
2.d Idealised Me refined as rotating group:
 C29(H29A,H29B,H29C), C30(H30A,H30B,H30C), C17(H17A,H17B,H17C), C18(H18A,H18B,
 H18C), C20(H20A,H20B,H20C), C27(H27A,H27B,H27C), C28(H28A,H28B,H28C), C19(H19A,
 H19B,H19C)
;
_olex2_submission_special_instructions 'No special instructions were received'
_oxdiff_exptl_absorpt_empirical_details
;
Empirical correction (ABSPACK) includes:
- Absorption correction using spherical harmonics
- Frame scaling
;

loop_
_space_group_symop_operation_xyz
'x, y, z'
'-x+1/2, y+1/2, -z+1/2'
'-x, -y, -z'
'x-1/2, -y-1/2, z-1/2'

loop_
_atom_site_label
_atom_site_type_symbol
_atom_site_fract_x
_atom_site_fract_y
_atom_site_fract_z
_atom_site_U_iso_or_equiv
_atom_site_adp_type
_atom_site_occupancy
_atom_site_site_symmetry_order
_atom_site_calc_flag
_atom_site_refinement_flags_posn
_atom_site_refinement_flags_adp
_atom_site_refinement_flags_occupancy
_atom_site_disorder_assembly
_atom_site_disorder_group
C1 C 0.2208(7) 0.7302(5) 0.2939(5) 0.050(3) Uani 1 1 d . . . . .
H1 H 0.215483 0.739479 0.363637 0.061 Uiso 1 1 calc R U . . .
C21 C 0.3909(8) 0.8313(6) 0.3018(6) 0.059(3) Uani 1 1 d . . . . .
N1 N 0.0785(7) 0.7083(5) 0.2628(5) 0.056(2) Uani 1 1 d . . . . .
N2 N 0.2673(8) 0.7968(5) 0.2578(6) 0.063(3) Uani 1 1 d . . . . .
C15 C -0.0888(9) 0.5395(6) 0.3235(7) 0.070(3) Uani 1 1 d . . . . .
H15 H -0.113176 0.488906 0.294796 0.084 Uiso 1 1 calc R U . . .
C13 C -0.1022(8) 0.6205(7) 0.4408(6) 0.068(3) Uani 1 1 d . . . . .
H13 H -0.137971 0.633372 0.504778 0.081 Uiso 1 1 calc R U . . .
C10 C 0.2009(9) 0.8318(6) 0.1861(6) 0.062(3) Uani 1 1 d . . . . .
C11 C 0.0055(8) 0.6569(5) 0.3071(6) 0.055(3) Uani 1 1 d . . . . .
C22 C 0.3742(9) 0.8650(6) 0.3817(6) 0.073(3) Uani 1 1 d . . . . .
C26 C 0.5218(9) 0.8300(6) 0.2667(6) 0.063(3) Uani 1 1 d . . . . .
C14 C -0.1235(8) 0.5518(7) 0.4092(7) 0.077(4) Uani 1 1 d . . . . .
C29 C 0.5457(9) 0.8000(7) 0.1768(6) 0.089(4) Uani 1 1 d . . . . .
H29A H 0.452431 0.770935 0.152638 0.134 Uiso 1 1 calc R U . . .
H29B H 0.637278 0.765693 0.181978 0.134 Uiso 1 1 calc R U . . .
H29C H 0.564615 0.842096 0.131702 0.134 Uiso 1 1 calc R U . . .
C12 C -0.0397(8) 0.6709(5) 0.3956(6) 0.060(3) Uani 1 1 d . . . . .
C9 C 0.0660(8) 0.7953(6) 0.1410(6) 0.062(3) Uani 1 1 d . . . . .
C2 C 0.3394(9) 0.6725(5) 0.2871(6) 0.061(3) Uani 1 1 d . . . . .
H2 H 0.438516 0.699621 0.304112 0.073 Uiso 1 1 calc R U . . .
C8 C -0.0020(9) 0.7413(6) 0.1927(7) 0.071(3) Uani 1 1 d . . . . .
C16 C -0.0249(9) 0.5887(7) 0.2732(6) 0.077(3) Uani 1 1 d . . . . .
C30 C 0.1014(10) 0.7647(7) 0.0508(6) 0.082(4) Uani 1 1 d . . . . .
H30A H 0.146076 0.805296 0.011767 0.123 Uiso 1 1 calc R U . . .
H30B H 0.005025 0.744830 0.016690 0.123 Uiso 1 1 calc R U . . .
H30C H 0.177811 0.722805 0.061193 0.123 Uiso 1 1 calc R U . . .
C23 C 0.4959(11) 0.8961(6) 0.4264(7) 0.080(3) Uani 1 1 d . . . . .
H23 H 0.481207 0.923412 0.487171 0.096 Uiso 1 1 calc R U . . .
C25 C 0.6387(8) 0.8617(7) 0.3136(7) 0.080(4) Uani 1 1 d . . . . .
H25 H 0.740074 0.861843 0.284160 0.097 Uiso 1 1 calc R U . . .
C24 C 0.6314(11) 0.8937(7) 0.3977(8) 0.093(4) Uani 1 1 d . . . . .
C17 C -0.0364(13) 0.7461(7) 0.4290(9) 0.108(4) Uani 1 1 d . . . . .
H17A H -0.128441 0.755455 0.466104 0.162 Uiso 1 1 calc R U . . .
H17B H -0.038331 0.781531 0.373686 0.162 Uiso 1 1 calc R U . . .
H17C H 0.059793 0.754448 0.470932 0.162 Uiso 1 1 calc R U . . .
O2 O 0.2480(9) 0.8844(7) 0.1598(7) 0.088(3) Uani 1 1 d . . . . .
C18 C -0.1937(9) 0.4988(6) 0.4645(7) 0.088(4) Uani 1 1 d . . . . .
H18A H -0.308309 0.503809 0.454241 0.132 Uiso 1 1 calc R U . . .
H18B H -0.161478 0.507574 0.533163 0.132 Uiso 1 1 calc R U . . .
H18C H -0.162071 0.446914 0.445803 0.132 Uiso 1 1 calc R U . . .
C3 C 0.3336(11) 0.6148(7) 0.3577(8) 0.099(4) Uani 1 1 d . . . . .
H3A H 0.241156 0.582067 0.343023 0.119 Uiso 1 1 calc R U . . .
H3B H 0.324618 0.638193 0.421661 0.119 Uiso 1 1 calc R U . . .
C7 C 0.3568(10) 0.6433(7) 0.1974(6) 0.080(3) Uani 1 1 d . . . . .
H7A H 0.365821 0.685887 0.151431 0.096 Uiso 1 1 calc R U . . .
H7B H 0.262924 0.613438 0.176353 0.096 Uiso 1 1 calc R U . . .
O1 O -0.1247(8) 0.7260(7) 0.1760(7) 0.112(4) Uani 1 1 d . . . . .
C20 C -0.0445(10) 0.8559(7) 0.1230(8) 0.096(4) Uani 1 1 d . . . . .
H20A H -0.070491 0.878635 0.184803 0.145 Uiso 1 1 calc R U . . .
H20B H -0.140311 0.835367 0.088792 0.145 Uiso 1 1 calc R U . . .
H20C H 0.001133 0.895484 0.082840 0.145 Uiso 1 1 calc R U . . .
C4 C 0.4707(11) 0.5701(9) 0.3587(9) 0.113(5) Uani 1 1 d . . . . .
H4A H 0.561319 0.600685 0.383981 0.136 Uiso 1 1 calc R U . . .
H4B H 0.461121 0.525349 0.401135 0.136 Uiso 1 1 calc R U . . .
C27 C 0.2290(12) 0.8797(9) 0.4175(9) 0.123(5) Uani 1 1 d . . . . .
H27A H 0.165388 0.911316 0.370803 0.185 Uiso 1 1 calc R U . . .
H27B H 0.244424 0.907310 0.479405 0.185 Uiso 1 1 calc R U . . .
H27C H 0.174762 0.830879 0.427642 0.185 Uiso 1 1 calc R U . . .
C28 C 0.7558(13) 0.9263(7) 0.4425(9) 0.119(5) Uani 1 1 d . . . . .
H28A H 0.721965 0.964092 0.489491 0.178 Uiso 1 1 calc R U . . .
H28B H 0.817470 0.952207 0.394893 0.178 Uiso 1 1 calc R U . . .
H28C H 0.820670 0.886742 0.476679 0.178 Uiso 1 1 calc R U . . .
C6 C 0.4903(14) 0.5959(9) 0.1955(10) 0.124(5) Uani 1 1 d . . . . .
H6A H 0.488342 0.568604 0.133214 0.148 Uiso 1 1 calc R U . . .
H6B H 0.585699 0.627568 0.201792 0.148 Uiso 1 1 calc R U . . .
C19 C 0.0002(15) 0.5715(9) 0.1791(8) 0.137(6) Uani 1 1 d . . . . .
H19A H 0.098942 0.542804 0.176919 0.206 Uiso 1 1 calc R U . . .
H19B H 0.006593 0.619293 0.141802 0.206 Uiso 1 1 calc R U . . .
H19C H -0.087085 0.539990 0.150997 0.206 Uiso 1 1 calc R U . . .
C5 C 0.4929(16) 0.5461(10) 0.2662(12) 0.142(6) Uani 1 1 d . . . . .
H5A H 0.594851 0.519775 0.268171 0.170 Uiso 1 1 calc R U . . .
H5B H 0.412275 0.507289 0.248761 0.170 Uiso 1 1 calc R U . . .

loop_
_atom_site_aniso_label
_atom_site_aniso_U_11
_atom_site_aniso_U_22
_atom_site_aniso_U_33
_atom_site_aniso_U_23
_atom_site_aniso_U_13
_atom_site_aniso_U_12
C1 0.060(5) 0.050(7) 0.045(5) -0.008(5) 0.024(4) 0.011(5)
C21 0.054(5) 0.071(8) 0.054(5) -0.009(6) 0.021(4) -0.015(5)
N1 0.044(4) 0.059(7) 0.067(5) -0.006(6) 0.015(4) 0.004(4)
N2 0.059(4) 0.069(8) 0.065(5) 0.002(6) 0.026(4) -0.001(5)
C15 0.079(6) 0.049(7) 0.082(7) -0.014(7) 0.012(6) -0.029(6)
C13 0.071(5) 0.075(10) 0.059(6) 0.004(7) 0.019(5) -0.013(6)
C10 0.060(5) 0.052(7) 0.074(7) 0.024(7) 0.016(5) -0.016(5)
C11 0.051(4) 0.054(8) 0.060(6) -0.007(6) 0.011(4) -0.004(5)
C22 0.075(6) 0.081(9) 0.063(6) -0.003(7) 0.000(5) -0.021(6)
C26 0.063(5) 0.061(8) 0.065(6) 0.013(6) 0.007(5) -0.008(5)
C14 0.057(5) 0.085(11) 0.088(8) 0.035(8) 0.002(5) -0.018(6)
C29 0.052(5) 0.141(13) 0.076(7) 0.009(8) 0.017(5) -0.013(6)
C12 0.074(5) 0.044(7) 0.066(6) 0.009(6) 0.029(5) -0.012(5)
C9 0.057(5) 0.073(8) 0.058(6) 0.006(6) 0.009(4) 0.008(5)
C2 0.062(5) 0.052(7) 0.066(6) 0.006(7) -0.003(4) 0.009(5)
C8 0.051(5) 0.088(9) 0.076(6) 0.005(7) 0.017(5) -0.009(5)
C16 0.061(5) 0.100(11) 0.070(7) -0.017(8) 0.010(5) -0.024(6)
C30 0.081(6) 0.094(11) 0.073(6) 0.004(7) 0.018(5) -0.010(6)
C23 0.108(8) 0.072(9) 0.062(6) 0.000(7) 0.024(6) -0.002(6)
C25 0.045(5) 0.112(11) 0.084(8) 0.012(8) 0.004(5) -0.014(5)
C24 0.092(8) 0.105(12) 0.078(8) 0.014(8) -0.028(7) -0.022(7)
C17 0.130(8) 0.060(9) 0.142(11) -0.011(9) 0.073(8) -0.004(7)
O2 0.076(5) 0.081(8) 0.107(7) 0.023(8) 0.003(5) -0.019(6)
C18 0.068(6) 0.086(10) 0.109(8) 0.022(8) 0.002(6) -0.017(6)
C3 0.103(7) 0.102(11) 0.095(8) 0.003(9) 0.025(7) 0.008(8)
C7 0.096(6) 0.073(9) 0.073(7) -0.007(7) 0.021(6) 0.023(6)
O1 0.047(5) 0.156(12) 0.131(8) 0.064(9) -0.006(5) -0.026(5)
C20 0.082(6) 0.090(10) 0.120(9) -0.014(9) 0.028(6) 0.028(6)
C4 0.083(7) 0.129(14) 0.127(11) 0.028(11) 0.001(7) 0.016(7)
C27 0.114(8) 0.141(14) 0.123(10) -0.040(10) 0.069(8) -0.041(9)
C28 0.128(9) 0.084(11) 0.138(11) 0.017(10) -0.032(9) -0.030(8)
C6 0.131(9) 0.132(15) 0.112(9) 0.031(11) 0.042(8) 0.068(10)
C19 0.164(11) 0.153(16) 0.101(9) -0.046(10) 0.051(8) -0.083(11)
C5 0.139(11) 0.112(14) 0.171(15) -0.007(15) -0.011(11) 0.065(10)

loop_
_atom_type_symbol
_atom_type_description
_atom_type_scat_dispersion_real
_atom_type_scat_dispersion_imag
_atom_type_scat_source
C C 0.0000 0.0000 'International Tables Vol C Tables 4.2.6.8 and 6.1.1.4'
H H 0.0000 0.0000 'International Tables Vol C Tables 4.2.6.8 and 6.1.1.4'
N N 0.0000 0.0000 'International Tables Vol C Tables 4.2.6.8 and 6.1.1.4'
O O 0.0000 0.0000 'International Tables Vol C Tables 4.2.6.8 and 6.1.1.4'

loop_
_geom_angle_atom_site_label_1
_geom_angle_atom_site_label_2
_geom_angle_atom_site_label_3
_geom_angle
_geom_angle_site_symmetry_1
_geom_angle_site_symmetry_3
_geom_angle_publ_flag
N1 C1 H1 105.2 . . ?
N1 C1 N2 115.0(8) . . ?
N1 C1 C2 114.5(10) . . ?
N2 C1 H1 105.2 . . ?
N2 C1 C2 110.7(9) . . ?
C2 C1 H1 105.2 . . ?
C22 C21 N2 118.3(9) . . ?
C26 C21 N2 121.2(12) . . ?
C26 C21 C22 120.4(9) . . ?
C11 N1 C1 121.3(10) . . ?
C11 N1 C8 115.0(10) . . ?
C8 N1 C1 123.3(9) . . ?
C21 N2 C1 118.0(10) . . ?
C10 N2 C1 125.7(9) . . ?
C10 N2 C21 116.2(10) . . ?
C14 C15 H15 118.4 . . ?
C16 C15 H15 118.4 . . ?
C16 C15 C14 123.3(12) . . ?
C14 C13 H13 118.3 . . ?
C12 C13 H13 118.3 . . ?
C12 C13 C14 123.4(12) . . ?
N2 C10 C9 115.8(10) . . ?
O2 C10 N2 121.2(11) . . ?
O2 C10 C9 123.0(11) . . ?
N1 C11 C12 119.9(10) . . ?
N1 C11 C16 124.2(11) . . ?
C16 C11 C12 115.8(9) . . ?
C21 C22 C23 118.3(10) . . ?
C21 C22 C27 123.7(9) . . ?
C23 C22 C27 117.4(13) . . ?
C21 C26 C29 123.5(9) . . ?
C21 C26 C25 118.9(13) . . ?
C25 C26 C29 117.4(10) . . ?
C15 C14 C13 116.2(11) . . ?
C15 C14 C18 123.7(13) . . ?
C13 C14 C18 119.8(13) . . ?
C26 C29 H29A 109.5 . . ?
C26 C29 H29B 109.5 . . ?
C26 C29 H29C 109.5 . . ?
H29A C29 H29B 109.5 . . ?
H29A C29 H29C 109.5 . . ?
H29B C29 H29C 109.5 . . ?
C13 C12 C11 120.4(11) . . ?
C13 C12 C17 120.3(12) . . ?
C11 C12 C17 118.6(10) . . ?
C10 C9 C20 104.6(11) . . ?
C8 C9 C10 116.6(11) . . ?
C8 C9 C30 109.8(12) . . ?
C8 C9 C20 107.8(10) . . ?
C30 C9 C10 109.8(10) . . ?
C30 C9 C20 107.8(10) . . ?
C1 C2 H2 104.4 . . ?
C3 C2 C1 113.3(9) . . ?
C3 C2 H2 104.4 . . ?
C7 C2 C1 116.4(8) . . ?
C7 C2 H2 104.4 . . ?
C7 C2 C3 112.3(13) . . ?
N1 C8 C9 119.2(11) . . ?
O1 C8 N1 120.4(11) . . ?
O1 C8 C9 120.4(11) . . ?
C15 C16 C11 120.6(12) . . ?
C15 C16 C19 118.9(13) . . ?
C11 C16 C19 120.3(11) . . ?
C9 C30 H30A 109.5 . . ?
C9 C30 H30B 109.5 . . ?
C9 C30 H30C 109.5 . . ?
H30A C30 H30B 109.5 . . ?
H30A C30 H30C 109.5 . . ?
H30B C30 H30C 109.5 . . ?
C22 C23 H23 117.7 . . ?
C24 C23 C22 124.5(13) . . ?
C24 C23 H23 117.7 . . ?
C26 C25 H25 118.1 . . ?
C26 C25 C24 123.7(10) . . ?
C24 C25 H25 118.1 . . ?
C23 C24 C25 113.8(10) . . ?
C23 C24 C28 124.7(15) . . ?
C25 C24 C28 121.2(13) . . ?
C12 C17 H17A 109.5 . . ?
C12 C17 H17B 109.5 . . ?
C12 C17 H17C 109.5 . . ?
H17A C17 H17B 109.5 . . ?
H17A C17 H17C 109.5 . . ?
H17B C17 H17C 109.5 . . ?
C14 C18 H18A 109.5 . . ?
C14 C18 H18B 109.5 . . ?
C14 C18 H18C 109.5 . . ?
H18A C18 H18B 109.5 . . ?
H18A C18 H18C 109.5 . . ?
H18B C18 H18C 109.5 . . ?
C2 C3 H3A 109.8 . . ?
C2 C3 H3B 109.8 . . ?
C2 C3 C4 109.4(10) . . ?
H3A C3 H3B 108.2 . . ?
C4 C3 H3A 109.8 . . ?
C4 C3 H3B 109.8 . . ?
C2 C7 H7A 109.2 . . ?
C2 C7 H7B 109.2 . . ?
C2 C7 C6 112.2(9) . . ?
H7A C7 H7B 107.9 . . ?
C6 C7 H7A 109.2 . . ?
C6 C7 H7B 109.2 . . ?
C9 C20 H20A 109.5 . . ?
C9 C20 H20B 109.5 . . ?
C9 C20 H20C 109.5 . . ?
H20A C20 H20B 109.5 . . ?
H20A C20 H20C 109.5 . . ?
H20B C20 H20C 109.5 . . ?
C3 C4 H4A 109.8 . . ?
C3 C4 H4B 109.8 . . ?
H4A C4 H4B 108.3 . . ?
C5 C4 C3 109.2(10) . . ?
C5 C4 H4A 109.8 . . ?
C5 C4 H4B 109.8 . . ?
C22 C27 H27A 109.5 . . ?
C22 C27 H27B 109.5 . . ?
C22 C27 H27C 109.5 . . ?
H27A C27 H27B 109.5 . . ?
H27A C27 H27C 109.5 . . ?
H27B C27 H27C 109.5 . . ?
C24 C28 H28A 109.5 . . ?
C24 C28 H28B 109.5 . . ?
C24 C28 H28C 109.5 . . ?
H28A C28 H28B 109.5 . . ?
H28A C28 H28C 109.5 . . ?
H28B C28 H28C 109.5 . . ?
C7 C6 H6A 109.6 . . ?
C7 C6 H6B 109.6 . . ?
H6A C6 H6B 108.1 . . ?
C5 C6 C7 110.2(11) . . ?
C5 C6 H6A 109.6 . . ?
C5 C6 H6B 109.6 . . ?
C16 C19 H19A 109.5 . . ?
C16 C19 H19B 109.5 . . ?
C16 C19 H19C 109.5 . . ?
H19A C19 H19B 109.5 . . ?
H19A C19 H19C 109.5 . . ?
H19B C19 H19C 109.5 . . ?
C4 C5 H5A 107.3 . . ?
C4 C5 H5B 107.3 . . ?
C6 C5 C4 120.1(17) . . ?
C6 C5 H5A 107.3 . . ?
C6 C5 H5B 107.3 . . ?
H5A C5 H5B 106.9 . . ?

loop_
_geom_bond_atom_site_label_1
_geom_bond_atom_site_label_2
_geom_bond_distance
_geom_bond_site_symmetry_2
_geom_bond_publ_flag
C1 H1 1.1000 . ?
C1 N1 1.47(2) . ?
C1 N2 1.493(15) . ?
C1 C2 1.605(17) . ?
C21 N2 1.482(18) . ?
C21 C22 1.42(2) . ?
C21 C26 1.40(2) . ?
N1 C11 1.423(15) . ?
N1 C8 1.44(2) . ?
N2 C10 1.41(2) . ?
C15 H15 1.1000 . ?
C15 C14 1.41(3) . ?
C15 C16 1.402(17) . ?
C13 H13 1.1000 . ?
C13 C14 1.435(18) . ?
C13 C12 1.368(16) . ?
C10 C9 1.59(2) . ?
C10 O2 1.203(14) . ?
C11 C12 1.49(3) . ?
C11 C16 1.451(17) . ?
C22 C23 1.444(19) . ?
C22 C27 1.56(2) . ?
C26 C29 1.54(3) . ?
C26 C25 1.429(18) . ?
C14 C18 1.526(18) . ?
C29 H29A 1.1001 . ?
C29 H29B 1.1001 . ?
C29 H29C 1.1001 . ?
C12 C17 1.553(18) . ?
C9 C8 1.498(17) . ?
C9 C30 1.58(3) . ?
C9 C20 1.596(18) . ?
C2 H2 1.1000 . ?
C2 C3 1.57(2) . ?
C2 C7 1.52(3) . ?
C8 O1 1.220(19) . ?
C16 C19 1.53(3) . ?
C30 H30A 1.1001 . ?
C30 H30B 1.1001 . ?
C30 H30C 1.1001 . ?
C23 H23 1.1000 . ?
C23 C24 1.40(2) . ?
C25 H25 1.1000 . ?
C25 C24 1.45(3) . ?
C24 C28 1.48(2) . ?
C17 H17A 1.1001 . ?
C17 H17B 1.1001 . ?
C17 H17C 1.1001 . ?
C18 H18A 1.1001 . ?
C18 H18B 1.1001 . ?
C18 H18C 1.1001 . ?
C3 H3A 1.1000 . ?
C3 H3B 1.1000 . ?
C3 C4 1.57(2) . ?
C7 H7A 1.1000 . ?
C7 H7B 1.1000 . ?
C7 C6 1.58(2) . ?
C20 H20A 1.1001 . ?
C20 H20B 1.1001 . ?
C20 H20C 1.1001 . ?
C4 H4A 1.1000 . ?
C4 H4B 1.1000 . ?
C4 C5 1.54(3) . ?
C27 H27A 1.1001 . ?
C27 H27B 1.1001 . ?
C27 H27C 1.1001 . ?
C28 H28A 1.1001 . ?
C28 H28B 1.1001 . ?
C28 H28C 1.1001 . ?
C6 H6A 1.1000 . ?
C6 H6B 1.1000 . ?
C6 C5 1.46(2) . ?
C19 H19A 1.1001 . ?
C19 H19B 1.1001 . ?
C19 H19C 1.1001 . ?
C5 H5A 1.1000 . ?
C5 H5B 1.1000 . ?

loop_
_geom_torsion_atom_site_label_1
_geom_torsion_atom_site_label_2
_geom_torsion_atom_site_label_3
_geom_torsion_atom_site_label_4
_geom_torsion
_geom_torsion_site_symmetry_1
_geom_torsion_site_symmetry_2
_geom_torsion_site_symmetry_3
_geom_torsion_site_symmetry_4
_geom_torsion_publ_flag
C1 N1 C11 C12 66.8(13) . . . . ?
C1 N1 C11 C16 -110.6(13) . . . . ?
C1 N1 C8 C9 7.6(13) . . . . ?
C1 N1 C8 O1 -171.8(11) . . . . ?
C1 N2 C10 C9 -0.6(12) . . . . ?
C1 N2 C10 O2 -177.8(10) . . . . ?
C1 C2 C3 C4 -168.0(10) . . . . ?
C1 C2 C7 C6 171.2(10) . . . . ?
C21 N2 C10 C9 -178.4(7) . . . . ?
C21 N2 C10 O2 4.3(14) . . . . ?
C21 C22 C23 C24 -1.8(18) . . . . ?
C21 C26 C25 C24 2.0(17) . . . . ?
N1 C1 N2 C21 164.3(7) . . . . ?
N1 C1 N2 C10 -13.5(12) . . . . ?
N1 C1 C2 C3 -74.6(13) . . . . ?
N1 C1 C2 C7 57.9(11) . . . . ?
N1 C11 C12 C13 -175.9(8) . . . . ?
N1 C11 C12 C17 13.7(13) . . . . ?
N1 C11 C16 C15 175.5(8) . . . . ?
N1 C11 C16 C19 -10.1(15) . . . . ?
N2 C1 N1 C11 -163.0(8) . . . . ?
N2 C1 N1 C8 10.0(11) . . . . ?
N2 C1 C2 C3 153.5(8) . . . . ?
N2 C1 C2 C7 -74.1(12) . . . . ?
N2 C21 C22 C23 177.4(10) . . . . ?
N2 C21 C22 C27 -11.7(17) . . . . ?
N2 C21 C26 C29 6.4(16) . . . . ?
N2 C21 C26 C25 -177.5(10) . . . . ?
N2 C10 C9 C8 18.2(12) . . . . ?
N2 C10 C9 C30 -107.4(13) . . . . ?
N2 C10 C9 C20 137.1(9) . . . . ?
C10 C9 C8 N1 -21.7(13) . . . . ?
C10 C9 C8 O1 157.6(11) . . . . ?
C11 N1 C8 C9 -179.0(8) . . . . ?
C11 N1 C8 O1 1.7(15) . . . . ?
C22 C21 N2 C1 -74.9(14) . . . . ?
C22 C21 N2 C10 103.1(13) . . . . ?
C22 C21 C26 C29 -174.5(10) . . . . ?
C22 C21 C26 C25 1.5(15) . . . . ?
C22 C23 C24 C25 4.9(18) . . . . ?
C22 C23 C24 C28 179.1(12) . . . . ?
C26 C21 N2 C1 104.2(13) . . . . ?
C26 C21 N2 C10 -77.8(14) . . . . ?
C26 C21 C22 C23 -1.7(15) . . . . ?
C26 C21 C22 C27 169.2(12) . . . . ?
C26 C25 C24 C23 -5.1(17) . . . . ?
C26 C25 C24 C28 -179.4(12) . . . . ?
C14 C15 C16 C11 -1.9(14) . . . . ?
C14 C15 C16 C19 -176.4(10) . . . . ?
C14 C13 C12 C11 2.5(14) . . . . ?
C14 C13 C12 C17 172.7(10) . . . . ?
C29 C26 C25 C24 178.3(11) . . . . ?
C12 C13 C14 C15 -6.1(13) . . . . ?
C12 C13 C14 C18 179.8(8) . . . . ?
C12 C11 C16 C15 -2.0(12) . . . . ?
C12 C11 C16 C19 172.4(10) . . . . ?
C2 C1 N1 C11 67.1(13) . . . . ?
C2 C1 N1 C8 -119.8(12) . . . . ?
C2 C1 N2 C21 -64.0(13) . . . . ?
C2 C1 N2 C10 118.2(12) . . . . ?
C2 C3 C4 C5 -51.5(17) . . . . ?
C2 C7 C6 C5 49.0(19) . . . . ?
C8 N1 C11 C12 -106.8(12) . . . . ?
C8 N1 C11 C16 75.8(14) . . . . ?
C16 C15 C14 C13 5.8(13) . . . . ?
C16 C15 C14 C18 179.7(8) . . . . ?
C16 C11 C12 C13 1.7(12) . . . . ?
C16 C11 C12 C17 -168.7(9) . . . . ?
C30 C9 C8 N1 104.0(12) . . . . ?
C30 C9 C8 O1 -76.7(15) . . . . ?
O2 C10 C9 C8 -164.6(11) . . . . ?
O2 C10 C9 C30 69.7(16) . . . . ?
O2 C10 C9 C20 -45.7(14) . . . . ?
C3 C2 C7 C6 -55.9(13) . . . . ?
C3 C4 C5 C6 51.5(19) . . . . ?
C7 C2 C3 C4 57.5(12) . . . . ?
C7 C6 C5 C4 -49(2) . . . . ?
C20 C9 C8 N1 -138.9(11) . . . . ?
C20 C9 C8 O1 40.4(15) . . . . ?
C27 C22 C23 C24 -173.3(13) . . . . ?
